data_2006140
loop_
_publ_author_name
'Hamazaki, Hiroshi'
'Ohba, Shigeru'
'Toda, Fumio'
'Takumi, Hideaki'

_publ_section_title
;
 (<i>E</i>)-<i>o</i>-Stilbenecarboxylic Acid and its <i>p</i>-Methyl,
 Chloro and Methoxy Derivatives
;
_journal_issue 5
_journal_name_full 'Acta Crystallographica Section C'
_journal_page_first 620
_journal_page_last 624
_journal_paper_doi 10.1107/S0108270196015673
_journal_volume 53
_journal_year 1997
_chemical_formula_moiety 'C15 H11 Cl O2'
_chemical_formula_structural C6H4(COOH)(C2H2C6H4Cl)
_chemical_formula_sum 'C15 H11 Cl O2'
_chemical_formula_weight 258.70
_chemical_melting_point 419.0(10)
_chemical_name_systematic 'p-chloro-(E)-o-stilbenecarboxylic acid'
_space_group_IT_number 14
_symmetry_cell_setting monoclinic
_symmetry_space_group_name_Hall '-P 2yn'
_symmetry_space_group_name_H-M 'P 1 21/n 1'
_atom_type_scat_source IntTabIV
_cell_angle_alpha 90
_cell_angle_beta 103.56(2)
_cell_angle_gamma 90
_cell_formula_units_Z 8
_cell_length_a 12.977(5)
_cell_length_b 8.023(4)
_cell_length_c 25.171(3)
_cell_measurement_reflns_used 25
_cell_measurement_temperature 300
_cell_measurement_theta_max 15.0
_cell_measurement_theta_min 14.7
_cell_volume 2547.6(16)
_computing_cell_refinement 'AFC/MSC Diffractometer Control System'
_computing_data_collection 'AFC/MSC Diffractometer Control System (Rigaku Corporation, 1993)'
_computing_data_reduction 'local programs'
_computing_molecular_graphics CRYSTAN-GM
_computing_publication_material CRYSTAN-GM
_computing_structure_refinement CRYSTAN-GM
_computing_structure_solution 'CRYSTAN-GM (Edwards, Gilmore, Mackay & Stewart, 1995)'
_diffrn_ambient_temperature 300
_diffrn_measurement_device 'Rigaku AFC-5'
_diffrn_measurement_method \w
_diffrn_radiation_monochromator graphite
_diffrn_radiation_source xray_tube
_diffrn_radiation_type MoK\a
_diffrn_radiation_wavelength 0.71073
_diffrn_reflns_av_R_equivalents 0.015
_diffrn_reflns_limit_h_max 15
_diffrn_reflns_limit_h_min 0
_diffrn_reflns_limit_k_max 9
_diffrn_reflns_limit_k_min 0
_diffrn_reflns_limit_l_max 29
_diffrn_reflns_limit_l_min -29
_diffrn_reflns_number 4706
_diffrn_reflns_theta_max 25
_diffrn_reflns_theta_min 2.0
_diffrn_standards_decay_% 0
_diffrn_standards_interval_count 100
_diffrn_standards_number 3
_exptl_absorpt_coefficient_mu 0.290
_exptl_absorpt_correction_type none
_exptl_crystal_colour 'pale yellow'
_exptl_crystal_density_diffrn 1.349
_exptl_crystal_description prism
_exptl_crystal_F_000 1072
_exptl_crystal_size_max 0.6
_exptl_crystal_size_mid 0.4
_exptl_crystal_size_min 0.4
_refine_diff_density_max 0.22
_refine_diff_density_min -0.28
_refine_ls_extinction_method none
_refine_ls_goodness_of_fit_obs 1.23
_refine_ls_hydrogen_treatment refall
_refine_ls_matrix_type full
_refine_ls_number_parameters 407
_refine_ls_number_reflns 3033
_refine_ls_R_factor_obs .0505
_refine_ls_shift/esd_max 0.03
_refine_ls_shift/esd_mean 0.0051
_refine_ls_structure_factor_coef F
_refine_ls_weighting_details 'w = 1/[\s^2^(F) + 0.000225F^2^]'
_refine_ls_weighting_scheme calc
_refine_ls_wR_factor_obs .0452
_reflns_number_observed 3033
_reflns_number_total 4495
_reflns_observed_criterion '|F~o~| > 3\s(|F~o~|)'
_cod_data_source_file oa1018.cif
_cod_data_source_block stic
_cod_depositor_comments
;
The following automatic conversions were performed:

'_chemical_melting_point' value '418-420' was changed to '419.0(10)'
- the average value was taken and precision was
estimated.

'_atom_site_thermal_displace_type' tag value 'Uij' was
replaced with 'Uani' value 36 times.

Automatic conversion script
Id: cif_fix_values 1646 2011-03-28 12:23:43Z adriana 

The following automatic conversions were performed:

'_chemical_melting_point' value '418-420' was changed to '419.0(10)'
- the average value was taken and precision was estimated.

Automatic conversion script
Id: cif_fix_values 1715 2011-07-08 13:25:40Z adriana 

The following automatic conversions were performed:

'_refine_ls_weighting_scheme' value 'w = 1/[\s^2^(F) + 0.000225F^2^]'
was changed to 'calc'. New tag '_refine_ls_weighting_details' was
created. The value of the new tag was set to 'w = 1/[\s^2^(F) +
0.000225F^2^]'.

Automatic conversion script
Id: cif_fix_values 3143 2015-03-26 13:38:13Z robertas 
;
_cod_original_sg_symbol_H-M 'P 21/n'
_cod_database_code 2006140

loop_
_symmetry_equiv_pos_as_xyz
+x,+y,+z
1/2-x,1/2+y,1/2-z
-x,-y,-z
1/2+x,1/2-y,1/2+z

loop_
_atom_site_aniso_label
_atom_site_aniso_U_11
_atom_site_aniso_U_22
_atom_site_aniso_U_33
_atom_site_aniso_U_12
_atom_site_aniso_U_13
_atom_site_aniso_U_23
O1 .0705(9) .1062(12) .0765(9) .0106(9) .0139(8) -.0316(8)
O2 .0829(9) .0769(9) .0629(9) .0063(8) .0130(7) -.0165(7)
C3 .0730(10) .0500(10) .0620(10) -.0040(10) .0200(10) -.0020(10)
C4 .0650(10) .0470(10) .0660(10) -.0050(10) .0270(10) .0000(10)
C5 .0700(10) .0620(10) .0730(10) -.0100(10) .0230(10) -.0030(10)
C6 .0650(10) .073(2) .089(2) -.0040(10) .0220(10) .0040(10)
C7 .073(2) .070(2) .100(2) .0050(10) .043(2) .0050(10)
C8 .082(2) .073(2) .0740(10) -.0010(10) .0370(10) -.0040(10)
C9 .0690(10) .0530(10) .0680(10) -.0050(10) .0270(10) .0030(10)
C10 .085(2) .072(2) .0650(10) .0060(10) .0310(10) -.0090(10)
C11 .080(2) .068(2) .079(2) -.0020(10) .0310(10) -.0150(10)
C12 .0790(10) .0590(10) .0640(10) -.0110(10) .0310(10) -.0110(10)
C13 .090(2) .082(2) .076(2) -.0130(10) .0360(10) -.0240(10)
C14 .106(2) .094(2) .0620(10) -.033(2) .035(2) -.0200(10)
C15 .0860(10) .0760(10) .0560(10) -.0200(10) .0220(10) .0010(10)
C16 .086(2) .077(2) .0730(10) -.0030(10) .0230(10) -.0130(10)
C17 .088(2) .078(2) .0610(10) -.0090(10) .0270(10) -.0180(10)
Cl18 .1053(5) .1287(6) .0727(3) -.0233(4) .0081(3) .0080(4)
O101 .0960(10) .0910(10) .0560(10) .0370(10) .0050(10) -.0110(10)
O102 .0698(9) .1432(15) .0881(11) .0102(10) .0077(8) -.0594(10)
C103 .0670(10) .0630(10) .0510(10) -.0100(10) .0190(10) -.0050(10)
C104 .0590(10) .0530(10) .0560(10) -.0040(10) .0170(10) .0020(10)
C105 .0740(10) .072(2) .0650(10) -.0010(10) .0090(10) -.0060(10)
C106 .072(2) .092(2) .088(2) .012(2) -.0040(10) -.002(2)
C107 .076(2) .089(2) .091(2) .0210(10) .0090(10) -.0100(10)
C108 .081(2) .071(2) .0690(10) .0100(10) .0170(10) -.0090(10)
C109 .0590(10) .0610(10) .0530(10) -.0040(10) .0200(10) .0020(10)
C110 .0610(10) .0660(10) .0580(10) .0050(10) .0220(10) -.0040(10)
C111 .0650(10) .0760(10) .0590(10) .0030(10) .0240(10) -.0090(10)
C112 .0650(10) .0560(10) .0530(10) .0000(10) .0190(10) -.0040(10)
C113 .0740(10) .076(2) .0590(10) .0110(10) .0230(10) -.0060(10)
C114 .093(2) .079(2) .0480(10) .0000(10) .0150(10) -.0090(10)
C115 .0730(10) .0600(10) .0600(10) -.0040(10) .0090(10) .0050(10)
C116 .0670(10) .077(2) .0680(10) .0080(10) .0170(10) -.0050(10)
C117 .0760(10) .0790(10) .0560(10) .0050(10) .0200(10) -.0150(10)
Cl118 .0893(4) .1142(5) .0771(4) -.0068(4) -.0100(3) .0069(4)

loop_
_atom_site_label
_atom_site_fract_x
_atom_site_fract_y
_atom_site_fract_z
_atom_site_U_iso_or_equiv
_atom_site_thermal_displace_type
_atom_site_occupancy
O1 -.18060(10) .3323(2) .47934(5) .0920(10) Uani 1.000
O2 -.04870(10) .3894(2) .54970(5) .0800(10) Uani 1.000
C3 -.0871(2) .3212(2) .50155(8) .0640(10) Uani 1.000
C4 -.0078(2) .2286(2) .47914(7) .0620(10) Uani 1.000
C5 .0894(2) .1929(3) .51363(9) .0720(10) Uani 1.000
C6 .1648(2) .1003(3) .49700(10) .0780(10) Uani 1.000
C7 .1436(2) .0427(3) .44430(10) .0830(10) Uani 1.000
C8 .0495(2) .0786(3) .40885(9) .0800(10) Uani 1.000
C9 -.0305(2) .1706(2) .42452(8) .0660(10) Uani 1.000
C10 -.1301(2) .2031(3) .38489(8) .0780(10) Uani 1.000
C11 -.1673(2) .1253(3) .33857(9) .0810(10) Uani 1.000
C12 -.2687(2) .1552(2) .29956(8) .0720(10) Uani 1.000
C13 -.2878(2) .0923(3) .24670(10) .0900(10) Uani 1.000
C14 -.3826(2) .1166(3) .20970(10) .0940(10) Uani 1.000
C15 -.4614(2) .2025(3) .22489(8) .0750(10) Uani 1.000
C16 -.4461(2) .2679(3) .27679(9) .0840(10) Uani 1.000
C17 -.3505(2) .2439(3) .31343(9) .0810(10) Uani 1.000
Cl18 -.58422(5) .22737(9) .17966(2) .1043(3) Uani 1.000
O101 .20300(10) .4481(2) .41436(5) .0860(10) Uani 1.000
O102 .32370(10) .4823(2) .49022(6) .1130(10) Uani 1.000
C103 .2891(2) .4145(2) .44224(7) .0630(10) Uani 1.000
C104 .36600(10) .2934(2) .42851(7) .0580(10) Uani 1.000
C105 .4613(2) .2701(3) .46668(8) .0740(10) Uani 1.000
C106 .5367(2) .1609(3) .45760(10) .0880(10) Uani 1.000
C107 .5172(2) .0701(3) .41030(10) .0900(10) Uani 1.000
C108 .4238(2) .0895(3) .37224(9) .0780(10) Uani 1.000
C109 .34530(10) .2012(2) .37907(7) .0590(10) Uani 1.000
C110 .2483(2) .2184(3) .33622(8) .0640(10) Uani 1.000
C111 .2326(2) .1733(3) .28493(8) .0710(10) Uani 1.000
C112 .13350(10) .1855(2) .24314(7) .0610(10) Uani 1.000
C113 .1262(2) .1188(3) .19100(8) .0730(10) Uani 1.000
C114 .0329(2) .1198(3) .15210(8) .0780(10) Uani 1.000
C115 -.0559(2) .1866(2) .16420(7) .0660(10) Uani 1.000
C116 -.0515(2) .2584(3) .21414(8) .0740(10) Uani 1.000
C117 .0424(2) .2565(3) .25292(8) .0760(10) Uani 1.000
Cl118 -.17626(4) .18053(8) .11604(2) .0956(3) Uani 1.000
H2 -.09719 .46297 .56160 .170(10) Uiso 1.000
H5 .1020(13) .232(2) .5479(7) .075(6) Uiso 1.000
H6 .2272(13) .076(2) .5236(7) .072(6) Uiso 1.000
H7 .1963(14) -.017(2) .4328(7) .072(6) Uiso 1.000
H8 .0335(14) .035(2) .3706(8) .095(7) Uiso 1.000
H10 -.1719(13) .285(2) .3927(7) .070(6) Uiso 1.000
H11 -.1305(15) .032(3) .3291(8) .103(8) Uiso 1.000
H13 -.2323(14) .033(2) .2383(7) .079(7) Uiso 1.000
H14 -.3948(14) .072(2) .1758(8) .083(7) Uiso 1.000
H16 -.5014(15) .339(3) .2873(8) .108(8) Uiso 1.000
H17 -.3412(14) .290(2) .3473(7) .084(7) Uiso 1.000
H102 .27291 .55590 .50002 .133(9) Uiso 1.000
H105 .4743(12) .335(2) .5001(7) .071(6) Uiso 1.000
H106 .5998(14) .159(2) .4808(7) .090(7) Uiso 1.000
H107 .5734(15) -.013(3) .4026(8) .105(7) Uiso 1.000
H108 .4113(13) .026(2) .3404(7) .073(6) Uiso 1.000
H110 .1959(12) .261(2) .3462(6) .053(7) Uiso 1.000
H111 .2904(14) .126(3) .2715(8) .099(6) Uiso 1.000
H113 .1868(13) .068(2) .1865(7) .073(5) Uiso 1.000
H114 .0275(13) .066(2) .1181(7) .085(6) Uiso 1.000
H116 -.1148(14) .309(2) .2202(7) .081(6) Uiso 1.000
H117 .0445(13) .299(2) .2851(7) .068(6) Uiso 1.000

loop_
_geom_angle_atom_site_label_1
_geom_angle_atom_site_label_2
_geom_angle_atom_site_label_3
_geom_angle
_geom_angle_publ_flag
O1 C3 O2 121.0(2) yes
O1 C3 C4 124.7(2) yes
O2 C3 C4 114.3(2) yes
C3 C4 C5 118.5(2) yes
C3 C4 C9 122.0(2) yes
C5 C4 C9 119.5(2) ?
C4 C5 C6 122.1(3) ?
C5 C6 C7 118.9(3) ?
C6 C7 C8 120.5(3) ?
C7 C8 C9 122.3(3) ?
C4 C9 C8 116.6(2) ?
C4 C9 C10 123.6(2) ?
C8 C9 C10 119.8(2) ?
C9 C10 C11 127.3(3) yes
C10 C11 C12 127.2(3) yes
C11 C12 C13 120.9(2) ?
C11 C12 C17 122.3(2) ?
C13 C12 C17 116.8(3) ?
C12 C13 C14 121.9(3) ?
C13 C14 C15 119.7(3) ?
Cl18 C15 C14 120.6(2) ?
Cl18 C15 C16 118.9(2) ?
C14 C15 C16 120.5(3) ?
C15 C16 C17 119.3(3) ?
C12 C17 C16 121.7(3) ?
O101 C103 O102 121.2(2) yes
O101 C103 C104 126.3(2) yes
O102 C103 C104 112.5(2) yes
C103 C104 C105 117.6(2) yes
C103 C104 C109 122.9(2) yes
C105 C104 C109 119.5(2) ?
C104 C105 C106 121.7(2) ?
C105 C106 C107 119.4(3) ?
C106 C107 C108 120.1(3) ?
C107 C108 C109 122.7(3) ?
C104 C109 C108 116.7(2) ?
C104 C109 C110 123.5(2) ?
C108 C109 C110 119.8(2) ?
C109 C110 C111 127.6(2) yes
C110 C111 C112 126.7(2) yes
C111 C112 C113 120.2(2) ?
C111 C112 C117 122.9(2) ?
C113 C112 C117 116.8(2) ?
C112 C113 C114 121.5(2) ?
C113 C114 C115 119.6(2) ?
Cl118 C115 C114 120.0(2) ?
Cl118 C115 C116 119.2(2) ?
C114 C115 C116 120.8(2) ?
C115 C116 C117 119.2(2) ?
C112 C117 C116 122.1(2) ?
C3 O2 H2 114.1(2) ?
C103 O102 H102 112.7(2) ?
C4 C5 H5 117.8(11) ?
C6 C5 H5 120.0(11) ?
C5 C6 H6 116.8(11) ?
C7 C6 H6 124.2(11) ?
C6 C7 H7 118.5(11) ?
C8 C7 H7 121.0(11) ?
C7 C8 H8 120.6(11) ?
C9 C8 H8 117.0(11) ?
C9 C10 H10 117.5(11) ?
C11 C10 H10 115.2(11) ?
C10 C11 H11 119.8(12) ?
C12 C11 H11 112.8(12) ?
C12 C13 H13 115.5(12) ?
C14 C13 H13 122.6(12) ?
C13 C14 H14 121.0(12) ?
C15 C14 H14 119.2(12) ?
C15 C16 H16 121.0(12) ?
C17 C16 H16 119.5(12) ?
C12 C17 H17 120.1(12) ?
C16 C17 H17 118.2(12) ?
C104 C105 H105 118.2(10) ?
C106 C105 H105 120.1(10) ?
C105 C106 H106 119.0(13) ?
C107 C106 H106 121.2(13) ?
C106 C107 H107 120.7(11) ?
C108 C107 H107 119.2(11) ?
C107 C108 H108 119.2(11) ?
C109 C108 H108 118.1(11) ?
C109 C110 H110 115.5(11) ?
C111 C110 H110 116.9(11) ?
C110 C111 H111 119.9(12) ?
C112 C111 H111 113.4(12) ?
C112 C113 H113 114.5(11) ?
C114 C113 H113 123.7(11) ?
C113 C114 H114 120.7(11) ?
C115 C114 H114 119.5(11) ?
C115 C116 H116 118.0(11) ?
C117 C116 H116 122.8(11) ?
C112 C117 H117 118.9(11) ?
C116 C117 H117 119.1(11) ?

loop_
_geom_bond_atom_site_label_1
_geom_bond_atom_site_label_2
_geom_bond_site_symmetry_1
_geom_bond_site_symmetry_2
_geom_bond_distance
_geom_bond_publ_flag
O1 C3 . . 1.214(3) yes
O2 C3 . . 1.316(3) yes
C3 C4 . . 1.484(3) yes
C4 C5 . . 1.383(3) ?
C4 C9 . . 1.415(3) ?
C5 C6 . . 1.370(4) ?
C6 C7 . . 1.370(4) ?
C7 C8 . . 1.364(4) ?
C8 C9 . . 1.403(3) ?
C9 C10 . . 1.460(3) yes
C10 C11 . . 1.311(4) yes
C11 C12 . . 1.465(4) yes
C12 C13 . . 1.390(3) ?
C12 C17 . . 1.390(3) ?
C13 C14 . . 1.372(4) ?
C14 C15 . . 1.359(4) ?
C15 C16 . . 1.378(3) ?
C16 C17 . . 1.374(4) ?
Cl18 C15 . . 1.740(3) yes
O101 C103 . . 1.203(3) yes
O102 C103 . . 1.304(3) yes
C103 C104 . . 1.490(3) yes
C104 C105 . . 1.389(3) ?
C104 C109 . . 1.418(3) ?
C105 C106 . . 1.372(4) ?
C106 C107 . . 1.369(4) ?
C107 C108 . . 1.367(4) ?
C108 C109 . . 1.397(3) ?
C109 C110 . . 1.460(3) yes
C110 C111 . . 1.310(3) yes
C111 C112 . . 1.462(3) yes
C112 C113 . . 1.400(3) ?
C112 C117 . . 1.385(3) ?
C113 C114 . . 1.367(4) ?
C114 C115 . . 1.368(3) ?
C115 C116 . . 1.372(3) ?
C116 C117 . . 1.371(3) ?
Cl118 C115 . . 1.739(2) yes
O2 H2 . . .96 ?
O102 H102 . . .96 ?
C5 H5 . . .896(17) ?
C6 H6 . . .942(17) ?
C7 H7 . . .935(18) ?
C8 H8 . . 1.000(19) ?
C10 H10 . . .903(17) ?
C11 H11 . . .95(3) ?
C13 H13 . . .926(18) ?
C14 H14 . . .906(19) ?
C16 H16 . . 1.00(2) ?
C17 H17 . . .910(19) ?
C105 H105 . . .969(18) ?
C106 H106 . . .887(18) ?
C107 H107 . . 1.04(2) ?
C108 H108 . . .929(17) ?
C110 H110 . . .851(15) ?
C111 H111 . . .968(19) ?
C113 H113 . . .916(17) ?
C114 H114 . . .945(19) ?
C116 H116 . . .961(18) ?
C117 H117 . . .873(17) ?

loop_
_geom_contact_atom_site_label_1
_geom_contact_atom_site_label_2
_geom_contact_distance
_geom_contact_site_symmetry_2
O(1) O(102) 2.630(2) 3_566.
O(2) O(101) 2.716(2) 3_566.

loop_
_cod_related_entry_id
_cod_related_entry_database
_cod_related_entry_code
1 ChemSpider 14678308
